data_7239582
loop_
_publ_author_name
'Rojas, S.'
'Quartapelle-Procopio, E.'
'Carmona, F. J.'
'Romero, M. A.'
'Navarro, J. A. R.'
'Barea, E.'

_publ_section_title
;
 Biophysical characterisation, antitumor activity and MOF encapsulation of
 a half-sandwich ruthenium(ii) mitoxantronato system
;
_journal_issue 17
_journal_name_full 'J. Mater. Chem. B'
_journal_page_first 2473
_journal_paper_doi 10.1039/C3TB21455A
_journal_volume 2
_journal_year 2014
_chemical_formula_sum 'C46.5 H50 Cl2.5 N4 O8.5 Ru2'
_chemical_formula_weight 1091.67
_space_group_IT_number 14
_space_group_name_Hall '-P 2ybc'
_space_group_name_H-M_alt 'P 1 21/c 1'
_symmetry_cell_setting monoclinic
_symmetry_space_group_name_H-M 'P 1 21/c 1'
_atom_sites_solution_hydrogens geom
_atom_sites_solution_primary direct
_atom_sites_solution_secondary difmap
_audit_creation_method SHELXL-97
_cell_angle_alpha 90.00
_cell_angle_beta 96.570(2)
_cell_angle_gamma 90.00
_cell_formula_units_Z 8
_cell_length_a 20.9534(17)
_cell_length_b 15.4403(12)
_cell_length_c 29.153(2)
_cell_measurement_reflns_used 5497
_cell_measurement_temperature 100.0(1)
_cell_measurement_theta_max 20.4985
_cell_measurement_theta_min 2.36
_cell_volume 9369.8(12)
_computing_structure_refinement 'SHELXL-97 (Sheldrick, 1997)'
_diffrn_ambient_temperature 100(2)
_diffrn_measured_fraction_theta_full 1.000
_diffrn_measured_fraction_theta_max 1.000
_diffrn_radiation_monochromator graphite
_diffrn_radiation_source 'fine-focus sealed tube'
_diffrn_radiation_type MoK\a
_diffrn_radiation_wavelength 0.71073
_diffrn_reflns_av_R_equivalents 0.0000
_diffrn_reflns_av_sigmaI/netI 0.0961
_diffrn_reflns_limit_h_max 19
_diffrn_reflns_limit_h_min -19
_diffrn_reflns_limit_k_max 14
_diffrn_reflns_limit_k_min 0
_diffrn_reflns_limit_l_max 27
_diffrn_reflns_limit_l_min 0
_diffrn_reflns_number 8475
_diffrn_reflns_theta_full 19.78
_diffrn_reflns_theta_max 19.78
_diffrn_reflns_theta_min 0.98
_exptl_absorpt_coefficient_mu 0.845
_exptl_crystal_colour black
_exptl_crystal_density_diffrn 1.548
_exptl_crystal_density_method 'not measured'
_exptl_crystal_description prism
_exptl_crystal_F_000 4444
_exptl_crystal_size_max 0.21
_exptl_crystal_size_mid 0.16
_exptl_crystal_size_min 0.09
_refine_diff_density_max 2.817
_refine_diff_density_min -0.774
_refine_diff_density_rms 0.164
_refine_ls_extinction_method none
_refine_ls_goodness_of_fit_ref 1.039
_refine_ls_hydrogen_treatment mixed
_refine_ls_matrix_type full
_refine_ls_number_parameters 989
_refine_ls_number_reflns 8475
_refine_ls_number_restraints 2
_refine_ls_restrained_S_all 1.039
_refine_ls_R_factor_all 0.1666
_refine_ls_R_factor_gt 0.0908
_refine_ls_shift/su_max 7.030
_refine_ls_shift/su_mean 0.127
_refine_ls_structure_factor_coef Fsqd
_refine_ls_weighting_details 'calc w=1/[\s^2^(Fo^2^)+(0.0951P)^2^+307.2314P] where P=(Fo^2^+2Fc^2^)/3'
_refine_ls_weighting_scheme calc
_refine_ls_wR_factor_gt 0.2134
_refine_ls_wR_factor_ref 0.2766
_reflns_number_gt 4958
_reflns_number_total 8475
_reflns_threshold_expression >2sigma(I)
_cod_data_source_file c3tb21455a.txt
_cod_data_source_block eb05zra2n
_cod_original_cell_volume 9369.9(13)
_cod_original_sg_symbol_H-M P2(1)/c
_cod_original_formula_sum 'C46.50 H50 Cl2.50 N4 O8.50 Ru2'
_cod_database_code 7239582

loop_
_symmetry_equiv_pos_as_xyz
'x, y, z'
'-x, y+1/2, -z+1/2'
'-x, -y, -z'
'x, -y-1/2, z-1/2'

loop_
_atom_site_label
_atom_site_type_symbol
_atom_site_fract_x
_atom_site_fract_y
_atom_site_fract_z
_atom_site_U_iso_or_equiv
_atom_site_adp_type
_atom_site_occupancy
_atom_site_symmetry_multiplicity
_atom_site_calc_flag
_atom_site_refinement_flags
C002 C 0.7354(8) 0.9263(10) 0.3222(5) 0.017(4) Uiso 1 1 d .
C1M C 0.4437(10) 0.8720(12) 0.3584(6) 0.036(6) Uani 1 1 d .
C1CI C 0.3349(16) 0.9755(15) 0.2621(11) 0.083(9) Uani 1 1 d .
C1EN C 0.5042(11) 0.8939(13) 0.2927(7) 0.044(6) Uani 1 1 d .
H1E1 H 0.4870 0.8895 0.2604 0.053 Uiso 1 1 calc R
H1E2 H 0.5248 0.8396 0.3025 0.053 Uiso 1 1 calc R
O21W O 0.050(3) 0.974(4) 0.590(2) 0.44(3) Uiso 1 1 d .
C2M C 0.4530(11) 0.7793(14) 0.3596(8) 0.049(6) Uani 1 1 d .
H2M H 0.4752 0.7535 0.3374 0.059 Uiso 1 1 calc .
C2N C 0.3839(11) 0.6264(12) 0.4669(8) 0.052(7) Uani 1 1 d .
H2N1 H 0.4159 0.6061 0.4478 0.063 Uiso 1 1 calc R
H2N2 H 0.3460 0.5903 0.4614 0.063 Uiso 1 1 calc R
C003 C 0.7241(11) 1.1054(15) 0.1983(8) 0.059(7) Uiso 1 1 d .
C2CI C 0.3703(12) 1.023(2) 0.2333(8) 0.073(9) Uani 1 1 d .
H2CI H 0.3855 0.9977 0.2077 0.087 Uiso 1 1 calc R
C2EN C 0.5515(11) 0.9700(14) 0.3005(7) 0.055(7) Uani 1 1 d .
H2E1 H 0.5715 0.9702 0.3322 0.066 Uiso 1 1 calc R
H2E2 H 0.5850 0.9648 0.2803 0.066 Uiso 1 1 calc R
C2ET C 0.0658(13) 0.910(2) 0.517(2) 0.20(3) Uani 1 1 d .
C3C C 0.2210(15) 0.718(4) 0.5287(17) 0.107(13) Uani 1 1 d .
H3C H 0.2160 0.6795 0.5528 0.128 Uiso 1 1 calc R
C3E C 0.003(3) 0.406(3) 0.725(3) 0.37(6) Uani 1 1 d .
H3E1 H 0.0233 0.4022 0.7566 0.441 Uiso 1 1 calc R
H3E2 H -0.0425 0.3936 0.7263 0.441 Uiso 1 1 calc R
C3M C 0.4305(9) 0.7292(13) 0.3921(7) 0.038(6) Uani 1 1 d .
H3M H 0.4360 0.6695 0.3906 0.046 Uiso 1 1 calc .
C3N C 0.4094(12) 0.6256(14) 0.5158(8) 0.059(7) Uani 1 1 d .
H3N1 H 0.4509 0.6542 0.5199 0.071 Uiso 1 1 calc R
H3N2 H 0.4152 0.5663 0.5264 0.071 Uiso 1 1 calc R
C3CI C 0.3824(12) 1.1107(17) 0.2445(9) 0.067(7) Uiso 1 1 d .
H3CI H 0.4067 1.1439 0.2263 0.081 Uiso 1 1 calc R
C3EN C 0.5478(13) 1.1250(17) 0.3143(8) 0.073(8) Uani 1 1 d .
H3E3 H 0.5641 1.1067 0.3452 0.088 Uiso 1 1 calc R
H3E4 H 0.5170 1.1710 0.3171 0.088 Uiso 1 1 calc R
C4C C 0.2305(16) 0.805(4) 0.5366(13) 0.096(11) Uani 1 1 d .
C4M C 0.3988(10) 0.7642(13) 0.4286(6) 0.034(5) Uani 1 1 d .
C4N C 0.3991(12) 0.7057(15) 0.5863(8) 0.064(7) Uani 1 1 d .
H4N1 H 0.3706 0.7422 0.6018 0.077 Uiso 1 1 calc R
H4N2 H 0.4348 0.7410 0.5788 0.077 Uiso 1 1 calc R
C4CI C 0.3594(14) 1.1464(19) 0.2806(10) 0.080(8) Uiso 1 1 d .
C005 C 0.0764(17) 0.9260(19) 0.4053(9) 0.112(12) Uani 1 1 d .
C4EN C 0.6041(12) 1.1618(16) 0.2907(8) 0.064(7) Uani 1 1 d .
H4E1 H 0.6249 1.2077 0.3095 0.077 Uiso 1 1 calc R
H4E2 H 0.6355 1.1165 0.2878 0.077 Uiso 1 1 calc R
C5C C 0.2357(15) 0.859(2) 0.501(3) 0.112(15) Uani 1 1 d .
H5C H 0.2408 0.9183 0.5064 0.135 Uiso 1 1 calc R
C5E C -0.0463(13) 0.528(4) 0.6815(11) 0.22(3) Uani 1 1 d .
H5E1 H -0.0593 0.4848 0.6579 0.266 Uiso 1 1 calc R
H5E2 H -0.0331 0.5794 0.6662 0.266 Uiso 1 1 calc R
C5M C 0.4012(9) 0.8603(12) 0.4352(7) 0.033(5) Uani 1 1 d .
C5N C 0.4247(17) 0.632(2) 0.6190(13) 0.108(12) Uiso 1 1 d .
C5CI C 0.3272(15) 1.097(2) 0.3075(11) 0.100(10) Uiso 1 1 d .
H5CI H 0.3131 1.1223 0.3336 0.120 Uiso 1 1 calc R
C006 C 0.7916(15) 0.977(3) 0.2852(14) 0.181(19) Uani 1 1 d .
C6C C 0.2335(16) 0.829(3) 0.4582(18) 0.089(11) Uani 1 1 d .
H6C H 0.2364 0.8684 0.4346 0.107 Uiso 1 1 calc R
C6E C -0.103(3) 0.549(5) 0.7074(14) 0.25(4) Uani 1 1 d .
H6E1 H -0.1391 0.5640 0.6849 0.305 Uiso 1 1 calc R
H6E2 H -0.1146 0.4972 0.7232 0.305 Uiso 1 1 calc R
C6M C 0.4212(10) 0.9131(13) 0.3984(7) 0.037(6) Uani 1 1 d .
C007 C 0.4123(9) 0.9844(13) 0.4873(7) 0.035(5) Uani 1 1 d .
C6CI C 0.3147(10) 1.0170(14) 0.2990(8) 0.079(6) Uiso 1 1 d .
H6CI H 0.2912 0.9863 0.3188 0.095 Uiso 1 1 calc R
C7C C 0.2311(17) 0.719(4) 0.3939(13) 0.27(4) Uani 1 1 d .
H7C1 H 0.2371 0.7704 0.3764 0.405 Uiso 1 1 calc R
H7C2 H 0.1920 0.6909 0.3817 0.405 Uiso 1 1 calc R
H7C3 H 0.2667 0.6804 0.3920 0.405 Uiso 1 1 calc R
C7M C 0.3955(9) 0.8947(12) 0.4776(7) 0.031(5) Uani 1 1 d .
C7CI C 0.3267(16) 0.8755(17) 0.2556(17) 0.21(3) Uani 1 1 d .
H7C4 H 0.3435 0.8581 0.2277 0.314 Uiso 1 1 calc R
H7C5 H 0.2819 0.8608 0.2536 0.314 Uiso 1 1 calc R
H7C6 H 0.3496 0.8462 0.2814 0.314 Uiso 1 1 calc R
C008 C 0.4111(9) 1.0197(14) 0.5331(7) 0.036(6) Uani 1 1 d .
C8C C 0.162(2) 0.928(3) 0.5891(17) 0.31(2) Uiso 1 1 d .
H8C1 H 0.1566 0.9565 0.6175 0.470 Uiso 1 1 calc R
H8C2 H 0.1256 0.8917 0.5800 0.470 Uiso 1 1 calc R
H8C3 H 0.1666 0.9699 0.5655 0.470 Uiso 1 1 calc R
C8M C 0.4303(10) 1.0040(14) 0.4050(7) 0.040(6) Uani 1 1 d .
C8CI C 0.355(5) 1.250(6) 0.3069(18) 0.60(12) Uani 1 1 d D
H8CI H 0.3694 1.2534 0.3399 0.719 Uiso 1 1 calc R
C8ME C 0.0055(9) 0.6039(11) 0.8037(6) 0.028(5) Uiso 1 1 d .
C9C C 0.241(2) 0.854(2) 0.598(3) 0.31(4) Uani 1 1 d D
C010 C 0.4274(9) 1.0370(13) 0.4513(6) 0.029(5) Uani 1 1 d .
C10U C 0.3952(18) 1.285(3) 0.2767(14) 0.140(14) Uiso 1 1 d .
H10A H 0.4011 1.3455 0.2829 0.210 Uiso 1 1 calc R
H10B H 0.3763 1.2770 0.2454 0.210 Uiso 1 1 calc R
H10C H 0.4360 1.2560 0.2811 0.210 Uiso 1 1 calc R
C020 C 0.4440(9) 1.1261(13) 0.4597(7) 0.032(5) Uani 1 1 d .
C024 C 0.4448(10) 1.1582(13) 0.5034(8) 0.038(5) Uani 1 1 d .
H024 H 0.4559 1.2159 0.5089 0.046 Uiso 1 1 calc .
C025 C 0.4294(9) 1.1066(14) 0.5403(7) 0.039(6) Uani 1 1 d .
H025 H 0.4313 1.1302 0.5698 0.046 Uiso 1 1 calc .
C109 C 0.072(2) 0.741(3) 0.6934(16) 0.20(2) Uani 1 1 d .
H10D H 0.0363 0.7034 0.6854 0.307 Uiso 1 1 calc R
H10E H 0.0958 0.7479 0.6673 0.307 Uiso 1 1 calc R
H10F H 0.0569 0.7968 0.7022 0.307 Uiso 1 1 calc R
C9CI C 0.288(3) 1.278(3) 0.2925(14) 0.61(11) Uani 1 1 d D
H9C4 H 0.2594 1.2499 0.3114 0.911 Uiso 1 1 calc R
H9C5 H 0.2759 1.2626 0.2607 0.911 Uiso 1 1 calc R
H9C6 H 0.2848 1.3395 0.2960 0.911 Uiso 1 1 calc R
N1N N 0.3685(8) 0.7158(10) 0.4577(6) 0.041(5) Uani 1 1 d .
N1EN N 0.4539(8) 0.9159(10) 0.3213(6) 0.037(4) Uiso 1 1 d .
N2EN N 0.5144(8) 1.0519(11) 0.2903(6) 0.052(5) Uani 1 1 d .
N3N N 0.3640(9) 0.6708(11) 0.5431(6) 0.048(5) Uani 1 1 d .
O1M O 0.3815(7) 0.8481(8) 0.5146(4) 0.048(4) Uani 1 1 d .
O1EN O 0.5820(9) 1.1949(11) 0.2461(5) 0.085(6) Uani 1 1 d .
O2M O 0.4456(7) 1.0546(8) 0.3727(4) 0.043(4) Uani 1 1 d .
O2W O 0.7383(10) 1.0009(13) 0.2810(7) 0.108(6) Uiso 1 1 d .
O3M O 0.4605(7) 1.1819(8) 0.4264(5) 0.048(4) Uani 1 1 d .
O4M O 0.3965(7) 0.9720(9) 0.5685(4) 0.047(4) Uani 1 1 d .
O4ME O 0.0950(8) 0.8106(9) 0.3768(6) 0.074(5) Uani 1 1 d .
O5W O 0.7335(7) 1.0192(9) 0.2360(5) 0.051(4) Uiso 1 1 d .
O6N' O 0.463(3) 0.650(2) 0.6550(15) 0.121(18) Uani 0.50 1 d P
O6N O 0.3642(13) 0.6146(16) 0.6458(8) 0.040(7) Uani 0.50 1 d P
O7E O -0.0959(19) 0.6119(19) 0.7379(15) 0.20(2) Uani 1 1 d .
O8ME O -0.0190(8) 0.5025(12) 0.8138(5) 0.087(6) Uani 1 1 d .
O99 O 0.0661(6) 0.9038(9) 0.4620(5) 0.041(4) Uani 1 1 d .
Ru1 Ru 0.41656(9) 1.03406(11) 0.30348(6) 0.0441(6) Uani 1 1 d .
Ru2 Ru 0.30697(9) 0.75914(11) 0.50052(6) 0.0466(6) Uani 1 1 d .
Cl7 Cl 0.4593(3) 0.5381(4) 0.31595(18) 0.0535(16) Uani 1 1 d .
C10C C 0.2218(16) 0.7648(19) 0.5973(11) 0.184(11) Uiso 1 1 d D
C1C C 0.2274(16) 0.744(5) 0.4461(13) 0.113(13) Uani 1 1 d .
C2C C 0.2190(13) 0.689(2) 0.483(2) 0.099(13) Uani 1 1 d .
H2C H 0.2117 0.6300 0.4762 0.118 Uiso 1 1 calc R
Cl2 Cl 0.2767(3) 0.5148(3) 0.5690(2) 0.0564(16) Uani 1 1 d .
Cl3 Cl 0.6110(3) 0.7141(4) 0.3716(2) 0.075(2) Uani 1 1 d .
Cl4 Cl 0.5619(3) 0.6171(4) 0.4466(2) 0.073(2) Uani 1 1 d .
C1CA C 0.2746(10) 0.2034(15) 0.5284(8) 0.046(6) Uani 1 1 d .
C1CB C 0.1956(13) 0.4587(19) 0.6961(12) 0.074(8) Uani 1 1 d .
C1MI C 0.1060(11) 0.2560(13) 0.5436(8) 0.045(6) Uani 1 1 d .
C2CA C 0.2775(10) 0.2931(16) 0.5322(8) 0.055(6) Uani 1 1 d .
H2CA H 0.2737 0.3190 0.5605 0.066 Uiso 1 1 calc R
C2CB C 0.1734(15) 0.465(3) 0.7396(13) 0.105(14) Uani 1 1 d .
H2CB H 0.1780 0.4214 0.7615 0.126 Uiso 1 1 calc R
C2EA C 0.0278(15) 0.3376(17) 0.6999(8) 0.084(9) Uani 1 1 d .
H2E3 H -0.0070 0.3027 0.6850 0.101 Uiso 1 1 calc R
H2E4 H 0.0551 0.3007 0.7208 0.101 Uiso 1 1 calc R
C2EB C 0.1076(12) 0.1327(14) 0.4915(9) 0.067(8) Uani 1 1 d .
H2E5 H 0.0711 0.1129 0.5064 0.080 Uiso 1 1 calc R
H2E6 H 0.1399 0.0874 0.4935 0.080 Uiso 1 1 calc R
C2MI C 0.0736(11) 0.2117(14) 0.5786(9) 0.057(7) Uani 1 1 d .
H2MI H 0.0634 0.1533 0.5746 0.068 Uiso 1 1 calc .
C3CA C 0.2858(9) 0.3441(14) 0.4946(7) 0.036(5) Uani 1 1 d .
H3CA H 0.2856 0.4040 0.4982 0.043 Uiso 1 1 calc R
C3CB C 0.1430(17) 0.546(3) 0.7468(12) 0.110(12) Uani 1 1 d .
H3CB H 0.1219 0.5511 0.7730 0.131 Uiso 1 1 calc R
C3EB C 0.0874(11) 0.1571(14) 0.4422(8) 0.054(7) Uani 1 1 d .
H3E5 H 0.0732 0.1062 0.4244 0.064 Uiso 1 1 calc R
H3E6 H 0.0521 0.1981 0.4405 0.064 Uiso 1 1 calc R
C3MI C 0.0585(13) 0.2516(17) 0.6154(9) 0.071(8) Uani 1 1 d .
H3MI H 0.0389 0.2198 0.6370 0.085 Uiso 1 1 calc .
C4CA C 0.2946(10) 0.3094(13) 0.4503(7) 0.041(6) Uani 1 1 d .
C4CB C 0.1421(14) 0.615(2) 0.7192(14) 0.088(9) Uani 1 1 d .
C4MI C 0.0707(10) 0.3428(15) 0.6243(8) 0.049(6) Uani 1 1 d .
C5CA C 0.2907(11) 0.2195(14) 0.4479(7) 0.048(6) Uani 1 1 d .
H5CA H 0.2937 0.1931 0.4195 0.058 Uiso 1 1 calc .
C5CB C 0.1667(14) 0.6038(19) 0.6784(10) 0.075(8) Uani 1 1 d .
H5CB H 0.1666 0.6502 0.6580 0.090 Uiso 1 1 calc R
C5EB C 0.1205(11) 0.2501(15) 0.3816(8) 0.055(6) Uani 1 1 d .
H5E3 H 0.0848 0.2856 0.3888 0.066 Uiso 1 1 calc R
H5E4 H 0.1547 0.2887 0.3748 0.066 Uiso 1 1 calc R
C5MI C 0.0872(10) 0.3927(14) 0.5866(8) 0.035(6) Uiso 1 1 d .
C6CA C 0.2824(12) 0.1655(15) 0.4864(10) 0.066(8) Uani 1 1 d .
H6CA H 0.2821 0.1055 0.4833 0.079 Uiso 1 1 calc .
C6CB C 0.1921(12) 0.524(2) 0.6661(9) 0.069(8) Uani 1 1 d .
H6CB H 0.2064 0.5169 0.6373 0.083 Uiso 1 1 calc R
C6EB C 0.0995(14) 0.1983(18) 0.3398(10) 0.085(9) Uani 1 1 d .
H6E3 H 0.0680 0.1560 0.3471 0.102 Uiso 1 1 calc R
H6E4 H 0.0792 0.2362 0.3159 0.102 Uiso 1 1 calc R
C6MI C 0.1075(9) 0.3497(14) 0.5477(7) 0.042(6) Uani 1 1 d .
C7CA C 0.2630(12) 0.1470(16) 0.5690(8) 0.076(8) Uiso 1 1 d .
H7C7 H 0.2593 0.1827 0.5955 0.114 Uiso 1 1 calc R
H7C8 H 0.2983 0.1076 0.5756 0.114 Uiso 1 1 calc R
H7C9 H 0.2240 0.1148 0.5617 0.114 Uiso 1 1 calc R
C7CB C 0.2255(16) 0.370(2) 0.6786(11) 0.126(12) Uiso 1 1 d .
H7CX H 0.2275 0.3279 0.7028 0.189 Uiso 1 1 calc R
H7CY H 0.2680 0.3814 0.6707 0.189 Uiso 1 1 calc R
H7CZ H 0.1989 0.3494 0.6520 0.189 Uiso 1 1 calc R
C7MI C 0.0718(9) 0.4810(13) 0.5846(7) 0.038(5) Uiso 1 1 d .
C8CA C 0.3077(10) 0.3645(13) 0.4106(7) 0.046(6) Uiso 1 1 d .
H8CA H 0.3011 0.3292 0.3825 0.055 Uiso 1 1 calc R
C8CB C 0.112(2) 0.706(3) 0.7303(14) 0.135(14) Uiso 1 1 d .
H8CB H 0.0868 0.6978 0.7562 0.162 Uiso 1 1 calc R
C8MI C 0.1171(10) 0.3975(13) 0.5072(7) 0.038(5) Uiso 1 1 d .
C052 C 0.0942(9) 0.5313(13) 0.4614(7) 0.039(5) Uiso 1 1 d .
C055 C 0.0954(9) 0.4859(12) 0.5035(6) 0.035(5) Uiso 1 1 d .
C059 C 0.0718(9) 0.5269(13) 0.5414(7) 0.039(5) Uiso 1 1 d .
C069 C 0.0506(10) 0.6150(13) 0.5377(7) 0.043(6) Uiso 1 1 d .
C073 C 0.0724(10) 0.6179(13) 0.4593(7) 0.046(6) Uiso 1 1 d .
H073 H 0.0724 0.6488 0.4319 0.055 Uiso 1 1 calc .
C078 C 0.2677(11) 0.4431(15) 0.4032(8) 0.066(7) Uiso 1 1 d .
H07A H 0.2793 0.4740 0.3768 0.098 Uiso 1 1 calc R
H07B H 0.2745 0.4796 0.4300 0.098 Uiso 1 1 calc R
H07C H 0.2233 0.4269 0.3980 0.098 Uiso 1 1 calc R
C079 C 0.0515(10) 0.6568(14) 0.4965(8) 0.052(6) Uiso 1 1 d .
H079 H 0.0373 0.7138 0.4938 0.062 Uiso 1 1 calc .
C083 C 0.3794(10) 0.3907(15) 0.4184(8) 0.057(7) Uiso 1 1 d .
H08A H 0.4055 0.3395 0.4227 0.086 Uiso 1 1 calc R
H08B H 0.3867 0.4266 0.4454 0.086 Uiso 1 1 calc R
H08C H 0.3905 0.4221 0.3920 0.086 Uiso 1 1 calc R
C090 C 0.164(3) 0.768(4) 0.745(2) 0.27(3) Uiso 1 1 d .
H09A H 0.1907 0.7452 0.7714 0.399 Uiso 1 1 calc R
H09B H 0.1461 0.8221 0.7530 0.399 Uiso 1 1 calc R
H09C H 0.1901 0.7768 0.7202 0.399 Uiso 1 1 calc R
N1EA N 0.0657(8) 0.3753(12) 0.6647(6) 0.054(5) Uani 1 1 d .
N1EB N 0.1340(9) 0.2131(11) 0.5124(6) 0.050(5) Uani 1 1 d .
N4E N 0.0066(10) 0.4951(16) 0.7115(8) 0.079(7) Uani 1 1 d .
N4EB N 0.1439(9) 0.1970(12) 0.4233(6) 0.058(5) Uani 1 1 d .
O1MI O 0.1403(6) 0.3639(8) 0.4708(4) 0.042(4) Uani 1 1 d .
O2MI O 0.1160(7) 0.4961(9) 0.4237(4) 0.054(4) Uani 1 1 d .
O3MI O 0.0302(7) 0.6592(9) 0.5740(5) 0.061(4) Uani 1 1 d .
O4MI O 0.0505(7) 0.5226(9) 0.6199(5) 0.052(4) Uani 1 1 d .
O7EB O 0.1517(11) 0.1551(12) 0.3232(6) 0.103(7) Uani 1 1 d .
Ru3 Ru 0.20397(9) 0.26017(11) 0.47719(6) 0.0465(6) Uani 1 1 d .
Ru4 Ru 0.09841(10) 0.49866(13) 0.68416(6) 0.0560(7) Uani 1 1 d .
C1CL C 0.5901(13) 0.6109(16) 0.3918(8) 0.074(8) Uani 1 1 d .
H1C1 H 0.5570 0.5855 0.3699 0.089 Uiso 1 1 calc R
H1C2 H 0.6274 0.5733 0.3937 0.089 Uiso 1 1 calc R
Cl5 Cl 0.2158(3) 0.0275(4) 0.3944(2) 0.076(2) Uani 1 1 d .

loop_
_atom_site_aniso_label
_atom_site_aniso_U_11
_atom_site_aniso_U_22
_atom_site_aniso_U_33
_atom_site_aniso_U_23
_atom_site_aniso_U_13
_atom_site_aniso_U_12
C1M 0.070(17) 0.018(13) 0.020(13) 0.003(10) 0.002(11) -0.009(11)
C1CI 0.12(3) 0.017(17) 0.10(2) 0.010(16) -0.047(19) 0.001(16)
C1EN 0.085(18) 0.029(13) 0.022(12) 0.008(10) 0.021(12) 0.024(13)
C2M 0.060(17) 0.043(16) 0.048(15) -0.012(13) 0.018(13) -0.006(12)
C2N 0.075(18) 0.018(14) 0.067(19) 0.010(12) 0.017(14) -0.003(12)
C2CI 0.064(18) 0.13(3) 0.023(14) -0.035(16) -0.012(12) 0.054(18)
C2EN 0.080(19) 0.050(16) 0.038(14) 0.004(12) 0.019(13) 0.008(15)
C2ET 0.03(2) 0.09(3) 0.50(9) 0.15(4) 0.07(4) 0.021(18)
C3C 0.08(2) 0.12(4) 0.13(4) 0.08(3) 0.04(2) 0.00(2)
C3E 0.52(11) 0.09(3) 0.59(13) -0.08(5) 0.52(11) -0.06(5)
C3M 0.036(14) 0.034(13) 0.047(15) -0.011(12) 0.010(12) 0.004(11)
C3N 0.070(19) 0.046(15) 0.062(18) 0.029(14) 0.009(15) -0.014(14)
C3EN 0.09(2) 0.069(19) 0.059(17) 0.032(16) 0.009(16) 0.015(17)
C4C 0.09(3) 0.11(3) 0.10(3) 0.00(3) 0.027(19) 0.04(3)
C4M 0.054(15) 0.037(14) 0.008(11) 0.004(11) -0.004(11) 0.002(11)
C4N 0.076(19) 0.067(17) 0.047(16) 0.026(14) -0.012(14) -0.028(15)
C005 0.17(3) 0.09(2) 0.07(2) 0.024(18) -0.01(2) -0.08(2)
C4EN 0.076(19) 0.066(17) 0.047(17) -0.003(14) -0.002(14) -0.028(15)
C5C 0.07(2) 0.04(2) 0.23(5) -0.01(4) 0.00(3) 0.000(16)
C5E 0.012(17) 0.58(10) 0.07(2) 0.05(4) 0.015(17) 0.00(3)
C5M 0.035(14) 0.023(14) 0.040(15) -0.015(12) 0.001(11) 0.004(10)
C006 0.03(2) 0.32(5) 0.21(4) 0.01(4) 0.06(2) 0.04(3)
C6C 0.10(3) 0.07(3) 0.10(3) 0.06(2) 0.02(2) -0.01(2)
C6E 0.11(4) 0.57(14) 0.09(3) 0.10(5) 0.01(3) 0.08(7)
C6M 0.066(16) 0.025(14) 0.020(13) 0.007(11) -0.001(11) -0.004(11)
C007 0.031(13) 0.041(15) 0.033(14) -0.005(12) -0.002(10) 0.006(11)
C7C 0.08(3) 0.58(11) 0.13(4) -0.18(5) -0.05(3) 0.04(5)
C7M 0.042(14) 0.013(12) 0.038(15) -0.013(12) 0.007(11) -0.007(10)
C7CI 0.12(3) 0.045(19) 0.41(7) 0.02(3) -0.19(4) -0.013(19)
C008 0.030(13) 0.043(16) 0.040(16) -0.013(13) 0.019(11) 0.007(11)
C8M 0.042(14) 0.039(16) 0.038(16) 0.024(14) -0.001(11) 0.001(11)
C8CI 0.9(2) 0.80(19) 0.10(4) 0.17(7) 0.19(8) 0.77(19)
C9C 0.14(3) 0.20(4) 0.61(12) -0.24(6) 0.16(5) -0.06(3)
C010 0.042(14) 0.033(14) 0.014(13) 0.002(11) 0.010(10) -0.004(11)
C020 0.017(12) 0.037(15) 0.044(15) -0.014(13) 0.008(10) -0.005(10)
C024 0.045(15) 0.028(12) 0.043(15) -0.008(13) 0.009(11) 0.001(11)
C025 0.034(14) 0.038(15) 0.046(15) -0.013(12) 0.015(11) -0.001(11)
C109 0.21(5) 0.17(4) 0.23(5) -0.10(4) -0.01(4) 0.11(4)
C9CI 1.5(3) 0.25(6) 0.05(3) 0.03(4) -0.10(8) -0.57(12)
N1N 0.062(13) 0.026(11) 0.034(11) 0.007(9) -0.005(9) -0.003(9)
N2EN 0.054(13) 0.042(12) 0.059(13) -0.008(10) 0.002(10) -0.009(11)
N3N 0.058(13) 0.060(12) 0.027(11) 0.009(10) 0.006(10) -0.003(11)
O1M 0.084(12) 0.036(9) 0.025(8) 0.010(7) 0.010(8) -0.018(8)
O1EN 0.142(17) 0.070(12) 0.041(11) 0.019(9) 0.001(10) -0.051(11)
O2M 0.083(12) 0.027(8) 0.023(8) 0.005(7) 0.018(7) -0.019(7)
O3M 0.075(11) 0.025(8) 0.045(9) 0.014(7) 0.007(8) -0.012(8)
O4M 0.073(11) 0.045(9) 0.025(8) 0.003(7) 0.013(8) -0.010(8)
O4ME 0.086(13) 0.041(9) 0.088(13) -0.005(9) -0.018(10) -0.012(9)
O6N' 0.21(5) 0.06(3) 0.10(3) -0.02(2) 0.10(4) -0.04(3)
O6N 0.054(19) 0.041(17) 0.022(15) 0.020(13) -0.008(13) -0.011(14)
O7E 0.20(4) 0.13(2) 0.32(5) 0.11(3) 0.17(4) 0.08(2)
O8ME 0.101(14) 0.127(16) 0.040(10) -0.018(10) 0.043(9) -0.020(12)
O99 0.036(9) 0.039(9) 0.047(9) 0.010(8) -0.007(7) -0.025(7)
Ru1 0.0705(14) 0.0314(11) 0.0309(11) 0.0056(9) 0.0071(9) 0.0010(10)
Ru2 0.0591(14) 0.0393(11) 0.0423(12) 0.0082(9) 0.0092(10) -0.0049(10)
Cl7 0.076(4) 0.047(3) 0.037(3) -0.011(3) 0.004(3) -0.003(3)
C1C 0.07(2) 0.19(5) 0.08(3) -0.02(3) 0.021(19) 0.00(3)
C2C 0.031(17) 0.05(2) 0.21(4) -0.03(3) 0.00(3) -0.006(14)
Cl2 0.070(4) 0.042(3) 0.061(4) 0.008(3) 0.025(3) -0.007(3)
Cl3 0.091(5) 0.073(5) 0.056(4) -0.020(4) -0.012(4) 0.022(4)
Cl4 0.087(5) 0.059(4) 0.069(5) -0.019(4) -0.011(4) 0.021(4)
C1CA 0.042(15) 0.049(18) 0.049(16) 0.026(13) 0.014(12) -0.007(12)
C1CB 0.08(2) 0.07(2) 0.07(2) 0.021(19) -0.010(17) -0.026(16)
C1MI 0.065(17) 0.016(13) 0.048(16) 0.016(12) -0.013(13) -0.021(12)
C2CA 0.053(17) 0.057(19) 0.056(17) 0.011(15) 0.012(13) -0.002(13)
C2CB 0.06(2) 0.16(4) 0.08(3) 0.08(3) -0.053(19) -0.06(2)
C2EA 0.14(3) 0.09(2) 0.037(15) 0.010(15) 0.039(17) -0.039(19)
C2EB 0.066(18) 0.026(14) 0.11(2) -0.015(15) 0.021(16) -0.006(13)
C2MI 0.061(17) 0.038(15) 0.075(18) -0.011(15) 0.030(15) 0.001(12)
C3CA 0.029(13) 0.042(13) 0.037(14) 0.001(13) 0.001(11) 0.000(10)
C3CB 0.10(3) 0.17(4) 0.07(2) 0.00(3) 0.03(2) 0.01(3)
C3EB 0.069(19) 0.033(13) 0.059(17) -0.022(13) 0.005(15) 0.004(13)
C3MI 0.11(2) 0.047(19) 0.064(18) -0.011(15) 0.027(16) -0.004(16)
C4CA 0.055(16) 0.023(14) 0.047(16) 0.002(11) 0.019(12) 0.007(11)
C4CB 0.08(2) 0.10(3) 0.09(3) -0.03(2) 0.02(2) -0.026(19)
C4MI 0.058(16) 0.060(18) 0.031(16) -0.016(14) 0.021(12) 0.004(13)
C5CA 0.068(17) 0.043(16) 0.035(14) -0.006(12) 0.015(12) 0.008(12)
C5CB 0.09(2) 0.07(2) 0.07(2) 0.002(17) 0.006(17) -0.031(18)
C5EB 0.050(16) 0.056(15) 0.057(16) -0.011(15) 0.003(12) 0.015(13)
C6CA 0.064(19) 0.049(16) 0.09(2) 0.040(17) 0.036(16) 0.015(13)
C6CB 0.067(19) 0.08(2) 0.07(2) -0.04(2) 0.032(15) -0.027(17)
C6EB 0.09(2) 0.068(19) 0.09(2) -0.017(18) 0.007(19) 0.005(17)
C6MI 0.031(14) 0.051(17) 0.046(14) 0.014(12) 0.012(11) -0.003(11)
N1EA 0.049(13) 0.068(13) 0.047(13) 0.015(12) 0.014(10) 0.013(10)
N1EB 0.073(14) 0.026(11) 0.050(12) -0.014(10) 0.010(11) 0.009(10)
N4E 0.055(16) 0.103(19) 0.087(16) -0.010(14) 0.037(13) -0.021(13)
N4EB 0.073(15) 0.064(13) 0.038(12) -0.004(11) 0.015(11) 0.000(12)
O1MI 0.056(10) 0.028(8) 0.041(9) 0.007(7) 0.006(7) 0.012(7)
O2MI 0.087(12) 0.053(9) 0.025(8) -0.007(7) 0.018(8) 0.007(9)
O3MI 0.070(12) 0.056(10) 0.062(10) -0.006(9) 0.023(9) 0.017(9)
O4MI 0.054(10) 0.057(10) 0.049(9) -0.006(8) 0.023(8) 0.004(8)
O7EB 0.16(2) 0.088(14) 0.066(12) -0.025(11) 0.038(13) 0.041(14)
Ru3 0.0531(13) 0.0400(11) 0.0475(12) -0.0004(9) 0.0107(10) 0.0031(10)
Ru4 0.0632(15) 0.0649(14) 0.0417(12) -0.0033(10) 0.0132(10) -0.0048(11)
C1CL 0.09(2) 0.075(19) 0.047(16) -0.037(14) -0.024(14) 0.024(16)
Cl5 0.099(5) 0.043(4) 0.096(5) -0.008(4) 0.051(4) 0.001(4)

loop_
_atom_type_symbol
_atom_type_description
_atom_type_scat_dispersion_real
_atom_type_scat_dispersion_imag
_atom_type_scat_source
C C 0.0033 0.0016 'International Tables Vol C Tables 4.2.6.8 and 6.1.1.4'
H H 0.0000 0.0000 'International Tables Vol C Tables 4.2.6.8 and 6.1.1.4'
N N 0.0061 0.0033 'International Tables Vol C Tables 4.2.6.8 and 6.1.1.4'
O O 0.0106 0.0060 'International Tables Vol C Tables 4.2.6.8 and 6.1.1.4'
Cl Cl 0.1484 0.1585 'International Tables Vol C Tables 4.2.6.8 and 6.1.1.4'
Ru Ru -1.2594 0.8363 'International Tables Vol C Tables 4.2.6.8 and 6.1.1.4'

loop_
_geom_angle_atom_site_label_1
_geom_angle_atom_site_label_2
_geom_angle_atom_site_label_3
_geom_angle
O2W C002 C006 38.2(13)
N1EN C1M C2M 119.8(19)
N1EN C1M C6M 122.2(17)
C2M C1M C6M 118.0(17)
C2CI C1CI C6CI 118(2)
C2CI C1CI C7CI 120(3)
C6CI C1CI C7CI 121(3)
C2CI C1CI Ru1 71.1(15)
C6CI C1CI Ru1 70.2(14)
C7CI C1CI Ru1 123.1(18)
N1EN C1EN C2EN 103.5(15)
C3M C2M C1M 121.9(19)
N1N C2N C3N 103.9(17)
C1CI C2CI C3CI 117(2)
C1CI C2CI Ru1 71.6(14)
C3CI C2CI Ru1 69.9(13)
N2EN C2EN C1EN 107.7(18)
C4C C3C C2C 117(3)
C4C C3C Ru2 70.2(18)
C2C C3C Ru2 70.6(17)
C2EA C3E N4E 122(4)
C2M C3M C4M 122.5(19)
C2N C3N N3N 109.5(19)
C4CI C3CI C2CI 121(3)
C4CI C3CI Ru1 73.2(17)
C2CI C3CI Ru1 71.9(14)
N2EN C3EN C4EN 115(2)
C5C C4C C3C 120(3)
C5C C4C C10C 160(5)
C3C C4C C10C 79(4)
C5C C4C C9C 117(5)
C3C C4C C9C 123(5)
C10C C4C C9C 44.0(14)
C5C C4C Ru2 72(2)
C3C C4C Ru2 72.4(18)
C10C C4C Ru2 120(2)
C9C C4C Ru2 125(2)
N1N C4M C3M 123.7(18)
N1N C4M C5M 118.8(17)
C3M C4M C5M 117.4(18)
N3N C4N C5N 111(2)
C5CI C4CI C3CI 119(3)
C5CI C4CI C8CI 101(4)
C3CI C4CI C8CI 139(4)
C5CI C4CI Ru1 70.3(19)
C3CI C4CI Ru1 71.0(17)
C8CI C4CI Ru1 130(3)
O1EN C4EN C3EN 111(2)
C6C C5C C4C 120(3)
C6C C5C Ru2 72(2)
C4C C5C Ru2 71.0(18)
N4E C5E C6E 112(3)
C7M C5M C6M 121.0(17)
C7M C5M C4M 119.8(18)
C6M C5M C4M 118.2(17)
O6N' C5N C4N 120(3)
O6N' C5N O6N 96(3)
C4N C5N O6N 101(2)
C4CI C5CI C6CI 123(3)
C4CI C5CI Ru1 74(2)
C6CI C5CI Ru1 72.9(18)
O2W C006 C002 62.2(18)
O2W C006 O5W 44.5(18)
C002 C006 O5W 101.0(16)
C5C C6C C1C 125(3)
C5C C6C Ru2 72(2)
C1C C6C Ru2 73(2)
O7E C6E C5E 118(6)
C8M C6M C5M 120.0(18)
C8M C6M C1M 119.2(18)
C5M C6M C1M 119.8(17)
C010 C007 C008 120.4(18)
C010 C007 C7M 118.9(18)
C008 C007 C7M 120.7(19)
C5CI C6CI C1CI 122(3)
C5CI C6CI Ru1 71.9(18)
C1CI C6CI Ru1 73.0(16)
O1M C7M C5M 124.3(17)
O1M C7M C007 115.0(17)
C5M C7M C007 120.3(19)
O4M C008 C025 119.6(18)
O4M C008 C007 122.5(18)
C025 C008 C007 117.8(19)
O2M C8M C6M 122(2)
O2M C8M C010 120.4(19)
C6M C8M C010 116.9(18)
C10U C8CI C9CI 109(4)
C10U C8CI C4CI 90(3)
C9CI C8CI C4CI 104(8)
C10C C9C C8C 108(3)
C10C C9C C4C 67(3)
C8C C9C C4C 95(4)
C007 C010 C020 120.3(17)
C007 C010 C8M 122.2(18)
C020 C010 C8M 117.4(18)
C024 C020 O3M 117.1(18)
C024 C020 C010 119.0(19)
O3M C020 C010 123.9(18)
C020 C024 C025 122.0(19)
C008 C025 C024 120.5(18)
C4M N1N C2N 122.7(18)
C4M N1N Ru2 126.2(13)
C2N N1N Ru2 110.5(14)
C1M N1EN C1EN 123.2(16)
C1M N1EN Ru1 125.4(14)
C1EN N1EN Ru1 110.2(12)
C3EN N2EN C2EN 110.3(17)
C3EN N2EN Ru1 115.3(14)
C2EN N2EN Ru1 109.9(13)
C3N N3N C4N 109.9(18)
C3N N3N Ru2 110.1(12)
C4N N3N Ru2 117.1(14)
C7M O1M Ru2 114.8(11)
C8M O2M Ru1 123.3(12)
C006 O2W O5W 98(3)
C006 O2W C002 80(2)
O5W O2W C002 148.0(17)
O2W O5W C003 141.3(15)
O2W O5W C006 37.8(12)
C003 O5W C006 140.1(18)
C2ET O99 C005 163.7(18)
N1EN Ru1 O2M 80.0(6)
N1EN Ru1 C5CI 135.7(10)
O2M Ru1 C5CI 92.2(10)
N1EN Ru1 C6CI 104.9(7)
O2M Ru1 C6CI 105.0(7)
C5CI Ru1 C6CI 35.1(9)
N1EN Ru1 C3CI 141.8(9)
O2M Ru1 C3CI 137.3(8)
C5CI Ru1 C3CI 64.9(11)
C6CI Ru1 C3CI 77.3(9)
N1EN Ru1 N2EN 79.2(7)
O2M Ru1 N2EN 88.5(6)
C5CI Ru1 N2EN 144.6(10)
C6CI Ru1 N2EN 166.3(8)
C3CI Ru1 N2EN 91.4(8)
N1EN Ru1 C1CI 91.4(8)
O2M Ru1 C1CI 137.0(10)
C5CI Ru1 C1CI 65.2(12)
C6CI Ru1 C1CI 36.8(10)
C3CI Ru1 C1CI 67.3(9)
N2EN Ru1 C1CI 131.3(11)
N1EN Ru1 C2CI 106.7(9)
O2M Ru1 C2CI 169.9(7)
C5CI Ru1 C2CI 77.8(11)
C6CI Ru1 C2CI 66.3(9)
C3CI Ru1 C2CI 38.2(10)
N2EN Ru1 C2CI 100.0(9)
C1CI Ru1 C2CI 37.3(9)
N1EN Ru1 C4CI 168.8(9)
O2M Ru1 C4CI 105.6(9)
C5CI Ru1 C4CI 36.0(10)
C6CI Ru1 C4CI 64.4(9)
C3CI Ru1 C4CI 35.8(9)
N2EN Ru1 C4CI 110.3(9)
C1CI Ru1 C4CI 77.9(10)
C2CI Ru1 C4CI 66.5(10)
N1N Ru2 O1M 79.8(6)
N1N Ru2 N3N 77.9(7)
O1M Ru2 N3N 87.1(6)
N1N Ru2 C4C 170.9(10)
O1M Ru2 C4C 105.8(15)
N3N Ru2 C4C 109.2(15)
N1N Ru2 C6C 106.1(15)
O1M Ru2 C6C 104.8(13)
N3N Ru2 C6C 167.8(12)
C4C Ru2 C6C 65.7(13)
N1N Ru2 C5C 138(2)
O1M Ru2 C5C 91.7(9)
N3N Ru2 C5C 144(2)
C4C Ru2 C5C 36.6(13)
C6C Ru2 C5C 36.1(13)
N1N Ru2 C2C 105.8(15)
O1M Ru2 C2C 169.1(10)
N3N Ru2 C2C 103.1(14)
C4C Ru2 C2C 67.5(14)
C6C Ru2 C2C 64.8(12)
C5C Ru2 C2C 77.9(11)
N1N Ru2 C3C 139.4(18)
O1M Ru2 C3C 139.3(18)
N3N Ru2 C3C 91.5(10)
C4C Ru2 C3C 37.3(14)
C6C Ru2 C3C 78.0(12)
C5C Ru2 C3C 66.4(13)
C2C Ru2 C3C 38.3(13)
N1N Ru2 C1C 90.2(10)
O1M Ru2 C1C 135(2)
N3N Ru2 C1C 134(2)
C4C Ru2 C1C 80.7(12)
C6C Ru2 C1C 36.4(14)
C5C Ru2 C1C 66.9(15)
C2C Ru2 C1C 37.5(13)
C3C Ru2 C1C 69.1(13)
C9C C10C C4C 69(4)
C6C C1C C2C 114(3)
C6C C1C C7C 118(6)
C2C C1C C7C 127(7)
C6C C1C Ru2 71(2)
C2C C1C Ru2 70.4(18)
C7C C1C Ru2 128(2)
C1C C2C C3C 122(3)
C1C C2C Ru2 72.1(19)
C3C C2C Ru2 71.1(17)
C6CA C1CA C2CA 119(2)
C6CA C1CA C7CA 120(2)
C2CA C1CA C7CA 121(2)
C6CA C1CA Ru3 72.6(13)
C2CA C1CA Ru3 70.8(13)
C7CA C1CA Ru3 128.0(16)
C6CB C1CB C2CB 123(3)
C6CB C1CB C7CB 115(3)
C2CB C1CB C7CB 122(3)
C6CB C1CB Ru4 72.0(16)
C2CB C1CB Ru4 73.4(17)
C7CB C1CB Ru4 126.6(19)
N1EB C1MI C6MI 123.5(19)
N1EB C1MI C2MI 121.8(18)
C6MI C1MI C2MI 115(2)
C3CA C2CA C1CA 121(2)
C3CA C2CA Ru3 71.7(13)
C1CA C2CA Ru3 71.7(14)
C1CB C2CB C3CB 113(3)
C1CB C2CB Ru4 68.5(15)
C3CB C2CB Ru4 66.9(18)
C3E C2EA N1EA 109(3)
N1EB C2EB C3EB 103.8(18)
C3MI C2MI C1MI 122(2)
C2CA C3CA C4CA 123(2)
C2CA C3CA Ru3 71.0(13)
C4CA C3CA Ru3 75.2(12)
C4CB C3CB C2CB 126(3)
C4CB C3CB Ru4 77(2)
C2CB C3CB Ru4 74.1(19)
N4EB C3EB C2EB 107.9(19)
C2MI C3MI C4MI 123(2)
C5CA C4CA C3CA 114.0(18)
C5CA C4CA C8CA 123.2(19)
C3CA C4CA C8CA 122.9(18)
C5CA C4CA Ru3 68.7(12)
C3CA C4CA Ru3 67.2(11)
C8CA C4CA Ru3 134.3(15)
C3CB C4CB C5CB 116(3)
C3CB C4CB C8CB 124(4)
C5CB C4CB C8CB 119(4)
C3CB C4CB Ru4 67(2)
C5CB C4CB Ru4 70.6(16)
C8CB C4CB Ru4 131(2)
N1EA C4MI C5MI 123(2)
N1EA C4MI C3MI 120(2)
C5MI C4MI C3MI 116(2)
C4CA C5CA C6CA 124(2)
C4CA C5CA Ru3 75.0(12)
C6CA C5CA Ru3 71.2(13)
C4CB C5CB C6CB 122(3)
C4CB C5CB Ru4 73.3(17)
C6CB C5CB Ru4 68.8(14)
C6EB C5EB N4EB 114(2)
C7MI C5MI C4MI 119(2)
C7MI C5MI C6MI 121(2)
C4MI C5MI C6MI 119.2(19)
C1CA C6CA C5CA 119(2)
C1CA C6CA Ru3 70.4(13)
C5CA C6CA Ru3 70.8(12)
C1CB C6CB C5CB 119(3)
C1CB C6CB Ru4 71.4(16)
C5CB C6CB Ru4 73.2(15)
O7EB C6EB C5EB 112(2)
C5MI C6MI C8MI 120(2)
C5MI C6MI C1MI 121.8(19)
C8MI C6MI C1MI 116.7(19)
O4MI C7MI C5MI 122.3(19)
O4MI C7MI C059 118.0(17)
C5MI C7MI C059 119.3(19)
C078 C8CA C4CA 115.5(18)
C078 C8CA C083 109.4(18)
C4CA C8CA C083 107.3(17)
C109 C8CB C090 109(4)
C109 C8CB C4CB 114(4)
C090 C8CB C4CB 110(4)
O1MI C8MI C6MI 124.1(18)
O1MI C8MI C055 117.1(17)
C6MI C8MI C055 118.6(19)
O2MI C052 C055 122.3(18)
O2MI C052 C073 118.9(18)
C055 C052 C073 118.7(19)
C052 C055 C059 119.1(18)
C052 C055 C8MI 120.6(18)
C059 C055 C8MI 120.3(18)
C055 C059 C069 120.1(18)
C055 C059 C7MI 119.8(18)
C069 C059 C7MI 120.1(18)
C079 C069 O3MI 118.9(19)
C079 C069 C059 119(2)
O3MI C069 C059 122.5(18)
C079 C073 C052 121(2)
C073 C079 C069 122(2)
C4MI N1EA C2EA 126(2)
C4MI N1EA Ru4 122.9(16)
C2EA N1EA Ru4 110.8(15)
C1MI N1EB C2EB 122.6(19)
C1MI N1EB Ru3 125.2(14)
C2EB N1EB Ru3 110.8(14)
C5E N4E C3E 116(4)
C5E N4E Ru4 115.2(17)
C3E N4E Ru4 102(2)
C3EB N4EB C5EB 108.8(18)
C3EB N4EB Ru3 110.1(12)
C5EB N4EB Ru3 117.3(14)
C8MI O1MI Ru3 121.4(12)
C7MI O4MI Ru4 116.5(12)
N1EB Ru3 O1MI 80.1(6)
N1EB Ru3 N4EB 79.0(7)
O1MI Ru3 N4EB 88.2(6)
N1EB Ru3 C2CA 101.8(8)
O1MI Ru3 C2CA 106.4(7)
N4EB Ru3 C2CA 165.4(8)
N1EB Ru3 C3CA 134.3(7)
O1MI Ru3 C3CA 92.4(7)
N4EB Ru3 C3CA 146.3(8)
C2CA Ru3 C3CA 37.3(7)
N1EB Ru3 C1CA 89.0(7)
O1MI Ru3 C1CA 139.0(8)
N4EB Ru3 C1CA 128.5(8)
C2CA Ru3 C1CA 37.5(8)
C3CA Ru3 C1CA 67.7(8)
N1EB Ru3 C5CA 141.2(8)
O1MI Ru3 C5CA 137.7(7)
N4EB Ru3 C5CA 91.6(7)
C2CA Ru3 C5CA 78.7(8)
C3CA Ru3 C5CA 65.9(8)
C1CA Ru3 C5CA 67.7(8)
N1EB Ru3 C6CA 106.0(8)
O1MI Ru3 C6CA 171.4(8)
N4EB Ru3 C6CA 99.0(9)
C2CA Ru3 C6CA 66.7(10)
C3CA Ru3 C6CA 79.0(9)
C1CA Ru3 C6CA 37.0(9)
C5CA Ru3 C6CA 38.0(8)
N1EB Ru3 C4CA 169.2(7)
O1MI Ru3 C4CA 105.3(6)
N4EB Ru3 C4CA 110.2(7)
C2CA Ru3 C4CA 67.9(8)
C3CA Ru3 C4CA 37.6(7)
C1CA Ru3 C4CA 80.9(8)
C5CA Ru3 C4CA 36.4(7)
C6CA Ru3 C4CA 67.7(8)
O4MI Ru4 N1EA 78.7(6)
O4MI Ru4 C3CB 149.0(16)
N1EA Ru4 C3CB 131.4(16)
O4MI Ru4 C1CB 124.2(10)
N1EA Ru4 C1CB 93.4(9)
C3CB Ru4 C1CB 68.4(12)
O4MI Ru4 C6CB 96.3(9)
N1EA Ru4 C6CB 112.7(9)
C3CB Ru4 C6CB 79.5(11)
C1CB Ru4 C6CB 36.6(10)
O4MI Ru4 N4E 88.8(7)
N1EA Ru4 N4E 78.4(8)
C3CB Ru4 N4E 90.8(11)
C1CB Ru4 N4E 144.1(12)
C6CB Ru4 N4E 168.5(9)
O4MI Ru4 C5CB 92.9(8)
N1EA Ru4 C5CB 149.1(11)
C3CB Ru4 C5CB 64.8(13)
C1CB Ru4 C5CB 66.6(11)
C6CB Ru4 C5CB 38.0(10)
N4E Ru4 C5CB 131.6(11)
O4MI Ru4 C2CB 162.2(13)
N1EA Ru4 C2CB 100.0(12)
C3CB Ru4 C2CB 39.0(13)
C1CB Ru4 C2CB 38.0(12)
C6CB Ru4 C2CB 67.6(11)
N4E Ru4 C2CB 108.4(13)
C5CB Ru4 C2CB 79.0(10)
O4MI Ru4 C4CB 114.0(12)
N1EA Ru4 C4CB 167.2(12)
C3CB Ru4 C4CB 36.0(12)
C1CB Ru4 C4CB 79.7(11)
C6CB Ru4 C4CB 67.7(10)
N4E Ru4 C4CB 100.8(10)
C5CB Ru4 C4CB 36.1(10)
C2CB Ru4 C4CB 68.0(13)
Cl4 C1CL Cl3 111.8(12)

loop_
_geom_bond_atom_site_label_1
_geom_bond_atom_site_label_2
_geom_bond_distance
C002 O2W 1.67(2)
C002 C006 1.86(4)
C1M N1EN 1.31(2)
C1M C2M 1.44(3)
C1M C6M 1.45(3)
C1CI C2CI 1.39(3)
C1CI C6CI 1.36(4)
C1CI C7CI 1.56(4)
C1CI Ru1 2.18(3)
C1EN N1EN 1.46(2)
C1EN C2EN 1.54(3)
C2M C3M 1.35(3)
C2N N1N 1.44(2)
C2N C3N 1.46(3)
C003 O5W 1.72(3)
C2CI C3CI 1.41(3)
C2CI Ru1 2.17(2)
C2EN N2EN 1.50(3)
C2ET O99 1.60(6)
C3C C4C 1.38(5)
C3C C2C 1.42(5)
C3C Ru2 2.16(3)
C3E C2EA 1.42(4)
C3E N4E 1.44(5)
C3M C4M 1.42(3)
C3N N3N 1.48(3)
C3CI C4CI 1.33(3)
C3CI Ru1 2.14(2)
C3EN N2EN 1.46(3)
C3EN C4EN 1.54(3)
C4C C5C 1.35(5)
C4C C10C 1.90(6)
C4C C9C 1.94(7)
C4C Ru2 2.13(3)
C4M N1N 1.34(2)
C4M C5M 1.50(3)
C4N N3N 1.49(3)
C4N C5N 1.54(4)
C4CI C5CI 1.33(4)
C4CI C8CI 1.78(9)
C4CI Ru1 2.17(3)
C005 O99 1.73(3)
C4EN O1EN 1.42(3)
C5C C6C 1.33(5)
C5C Ru2 2.15(3)
C5E N4E 1.42(4)
C5E C6E 1.52(6)
C5M C7M 1.36(3)
C5M C6M 1.45(3)
C5N O6N' 1.28(5)
C5N O6N 1.59(4)
C5CI C6CI 1.29(3)
C5CI Ru1 2.13(3)
C006 O2W 1.17(3)
C006 O5W 1.89(4)
C6C C1C 1.35(5)
C6C Ru2 2.15(3)
C6E O7E 1.31(7)
C6M C8M 1.43(3)
C007 C010 1.39(3)
C007 C008 1.45(3)
C007 C7M 1.45(3)
C6CI Ru1 2.14(2)
C7C C1C 1.58(5)
C7M O1M 1.36(2)
C008 O4M 1.33(2)
C008 C025 1.40(3)
C8C C9C 2.00(6)
C8M O2M 1.29(2)
C8M C010 1.45(3)
C8CI C10U 1.40(9)
C8CI C9CI 1.48(2)
C8ME O8ME 1.68(2)
C9C C10C 1.44(2)
C010 C020 1.43(3)
C020 C024 1.36(3)
C020 O3M 1.37(2)
C024 C025 1.41(3)
C109 C8CB 1.40(5)
N1N Ru2 2.010(18)
N1EN Ru1 2.029(16)
N2EN Ru1 2.147(18)
N3N Ru2 2.118(17)
O1M Ru2 2.085(13)
O2M Ru1 2.065(12)
O2W O5W 1.33(2)
Ru2 C2C 2.15(3)
Ru2 C1C 2.18(3)
C1C C2C 1.39(5)
Cl3 C1CL 1.77(3)
Cl4 C1CL 1.77(2)
C1CA C6CA 1.38(3)
C1CA C2CA 1.39(3)
C1CA C7CA 1.51(3)
C1CA Ru3 2.16(2)
C1CB C6CB 1.33(4)
C1CB C2CB 1.40(4)
C1CB C7CB 1.61(4)
C1CB Ru4 2.12(3)
C1MI N1EB 1.31(3)
C1MI C6MI 1.45(3)
C1MI C2MI 1.46(3)
C2CA C3CA 1.38(3)
C2CA Ru3 2.15(2)
C2CB C3CB 1.43(5)
C2CB Ru4 2.18(2)
C2EA N1EA 1.49(3)
C2EB N1EB 1.46(3)
C2EB C3EB 1.50(3)
C2MI C3MI 1.31(3)
C3CA C4CA 1.43(3)
C3CA Ru3 2.162(19)
C3CB C4CB 1.33(4)
C3CB Ru4 2.09(3)
C3EB N4EB 1.50(3)
C3MI C4MI 1.45(3)
C4CA C5CA 1.39(3)
C4CA C8CA 1.49(3)
C4CA Ru3 2.27(2)
C4CB C5CB 1.36(4)
C4CB C8CB 1.58(5)
C4CB Ru4 2.22(3)
C4MI N1EA 1.30(2)
C4MI C5MI 1.42(3)
C5CA C6CA 1.43(3)
C5CA Ru3 2.19(2)
C5CB C6CB 1.40(4)
C5CB Ru4 2.18(2)
C5EB C6EB 1.48(3)
C5EB N4EB 1.50(3)
C5MI C7MI 1.40(3)
C5MI C6MI 1.42(3)
C6CA Ru3 2.19(2)
C6CB Ru4 2.13(2)
C6EB O7EB 1.41(3)
C6MI C8MI 1.43(3)
C7MI O4MI 1.33(2)
C7MI C059 1.45(3)
C8CA C078 1.48(3)
C8CA C083 1.55(3)
C8CB C090 1.48(6)
C8MI O1MI 1.32(2)
C8MI C055 1.44(3)
C052 O2MI 1.35(2)
C052 C055 1.41(3)
C052 C073 1.41(3)
C055 C059 1.41(3)
C059 C069 1.43(3)
C069 C079 1.37(3)
C069 O3MI 1.37(2)
C073 C079 1.36(3)
N1EA Ru4 2.08(2)
N1EB Ru3 2.020(19)
N4E Ru4 2.166(19)
N4EB Ru3 2.132(18)
O1MI Ru3 2.079(12)
O4MI Ru4 2.056(14)
